data_7017658
loop_
_publ_author_name
'Kobelt, Claudia'
'Burschka, Christian'
'Bertermann, R\"udiger'
'Fonseca Guerra, C.'
'Bickelhaupt, F. Matthias'
'Tacke, Reinhold'

_publ_section_title
;
 Synthesis and structural characterisation of neutral pentacoordinate
 silicon(iv) complexes with a tridentate dianionic N,N,S chelate ligand.
;
_journal_issue 7
_journal_name_full 'Dalton transactions (Cambridge, England : 2003)'
_journal_page_first 2148
_journal_page_last 2162
_journal_paper_doi 10.1039/c1dt11306b
_journal_volume 41
_journal_year 2012
_chemical_formula_moiety 'C19 H18 N2 O S Si'
_chemical_formula_sum 'C19 H18 N2 O S Si'
_chemical_formula_weight 350.50
_chemical_name_systematic
;
?
;
_space_group_IT_number 14
_symmetry_cell_setting monoclinic
_symmetry_space_group_name_Hall '-P 2ybc'
_symmetry_space_group_name_H-M 'P 1 21/c 1'
_atom_sites_solution_hydrogens geom
_atom_sites_solution_primary direct
_atom_sites_solution_secondary difmap
_audit_creation_method SHELXL-97
_cell_angle_alpha 90.00
_cell_angle_beta 94.92(3)
_cell_angle_gamma 90.00
_cell_formula_units_Z 4
_cell_length_a 10.258(2)
_cell_length_b 7.6485(12)
_cell_length_c 22.037(5)
_cell_measurement_reflns_used 5000
_cell_measurement_temperature 173(2)
_cell_measurement_theta_max 27.05
_cell_measurement_theta_min 5.45
_cell_volume 1722.6(6)
_computing_cell_refinement Stoe-IPDS
_computing_data_collection Stoe-IPDS
_computing_data_reduction Stoe-IPDS
_computing_molecular_graphics Ortep/Povray
_computing_publication_material Bruker-SHELXTL
_computing_structure_refinement 'SHELXL-97 (Sheldrick, 2008)'
_computing_structure_solution 'SHELXS-97 (Sheldrick, 2008)'
_diffrn_ambient_temperature 173(2)
_diffrn_measured_fraction_theta_full 0.983
_diffrn_measured_fraction_theta_max 0.983
_diffrn_measurement_device_type image_plate_Stoe-IPDS
_diffrn_measurement_method omega_scan
_diffrn_radiation_monochromator graphite
_diffrn_radiation_source 'fine-focus sealed tube'
_diffrn_radiation_type MoK\a
_diffrn_radiation_wavelength 0.71073
_diffrn_reflns_av_R_equivalents 0.0375
_diffrn_reflns_av_sigmaI/netI 0.0218
_diffrn_reflns_limit_h_max 14
_diffrn_reflns_limit_h_min -14
_diffrn_reflns_limit_k_max 10
_diffrn_reflns_limit_k_min -10
_diffrn_reflns_limit_l_max 30
_diffrn_reflns_limit_l_min -30
_diffrn_reflns_number 26739
_diffrn_reflns_theta_full 29.12
_diffrn_reflns_theta_max 29.12
_diffrn_reflns_theta_min 2.84
_exptl_absorpt_coefficient_mu 0.266
_exptl_absorpt_correction_T_max 0.9491
_exptl_absorpt_correction_T_min 0.8720
_exptl_absorpt_correction_type multi-scan
_exptl_absorpt_process_details
;
[c.f. r.h. blessing, acta cryst. (1995), a51, 33-38]
;
_exptl_crystal_colour light_yellow
_exptl_crystal_density_diffrn 1.351
_exptl_crystal_density_method 'not measured'
_exptl_crystal_description quadratic_prism
_exptl_crystal_F_000 736
_exptl_crystal_size_max .5
_exptl_crystal_size_mid .5
_exptl_crystal_size_min .2
_refine_diff_density_max 0.291
_refine_diff_density_min -0.271
_refine_diff_density_rms 0.046
_refine_ls_extinction_method none
_refine_ls_goodness_of_fit_ref 1.082
_refine_ls_hydrogen_treatment constr
_refine_ls_matrix_type full
_refine_ls_number_parameters 218
_refine_ls_number_reflns 4556
_refine_ls_number_restraints 0
_refine_ls_restrained_S_all 1.082
_refine_ls_R_factor_all 0.0478
_refine_ls_R_factor_gt 0.0382
_refine_ls_shift/su_max 0.001
_refine_ls_shift/su_mean 0.000
_refine_ls_structure_factor_coef Fsqd
_refine_ls_weighting_details 'calc w=1/[\s^2^(Fo^2^)+(0.0502P)^2^+0.5564P] where P=(Fo^2^+2Fc^2^)/3'
_refine_ls_weighting_scheme calc
_refine_ls_wR_factor_gt 0.0994
_refine_ls_wR_factor_ref 0.1045
_reflns_number_gt 3694
_reflns_number_total 4556
_reflns_threshold_expression >2sigma(I)
_cod_data_source_file c1dt11306b.txt
_cod_data_source_block kob19abs_8
_cod_original_cell_volume 1722.7(6)
_cod_original_sg_symbol_H-M P21/c
_cod_database_code 7017658

loop_
_symmetry_equiv_pos_as_xyz
'x, y, z'
'-x, y+1/2, -z+1/2'
'-x, -y, -z'
'x, -y-1/2, z-1/2'

loop_
_atom_site_label
_atom_site_type_symbol
_atom_site_fract_x
_atom_site_fract_y
_atom_site_fract_z
_atom_site_U_iso_or_equiv
_atom_site_adp_type
_atom_site_occupancy
_atom_site_symmetry_multiplicity
_atom_site_calc_flag
_atom_site_refinement_flags
C1 C 0.43920(15) 0.6696(2) 0.31623(7) 0.0393(3) Uani 1 1 d .
H1A H 0.3583 0.6694 0.2891 0.059 Uiso 1 1 calc R
H1B H 0.4538 0.5529 0.3339 0.059 Uiso 1 1 calc R
H1C H 0.5130 0.7011 0.2930 0.059 Uiso 1 1 calc R
C2 C 0.29098(13) 1.1071(2) 0.32217(6) 0.0322(3) Uani 1 1 d .
C3 C 0.22499(17) 1.2412(2) 0.34871(8) 0.0452(4) Uani 1 1 d .
H3 H 0.2546 1.2823 0.3882 0.054 Uiso 1 1 calc R
C4 C 0.11513(18) 1.3154(3) 0.31728(9) 0.0522(4) Uani 1 1 d .
H4 H 0.0696 1.4069 0.3356 0.063 Uiso 1 1 calc R
C5 C 0.07170(16) 1.2571(3) 0.25958(8) 0.0473(4) Uani 1 1 d .
H5 H -0.0044 1.3062 0.2386 0.057 Uiso 1 1 calc R
C6 C 0.14018(16) 1.1265(2) 0.23283(8) 0.0448(4) Uani 1 1 d .
H6 H 0.1120 1.0879 0.1929 0.054 Uiso 1 1 calc R
C7 C 0.24987(15) 1.0510(2) 0.26382(7) 0.0385(3) Uani 1 1 d .
H7 H 0.2964 0.9614 0.2451 0.046 Uiso 1 1 calc R
C8 C 0.67374(15) 0.9685(2) 0.33780(8) 0.0420(3) Uani 1 1 d .
H8 H 0.6257 0.9881 0.2996 0.050 Uiso 1 1 calc R
C9 C 0.80401(17) 1.0134(2) 0.34517(10) 0.0502(4) Uani 1 1 d .
H9 H 0.8455 1.0640 0.3125 0.060 Uiso 1 1 calc R
C10 C 0.87413(16) 0.9839(3) 0.40097(10) 0.0526(5) Uani 1 1 d .
H10 H 0.9644 1.0130 0.4067 0.063 Uiso 1 1 calc R
C11 C 0.81171(15) 0.9124(2) 0.44789(9) 0.0459(4) Uani 1 1 d .
H11 H 0.8579 0.8922 0.4865 0.055 Uiso 1 1 calc R
C12 C 0.67919(13) 0.8698(2) 0.43779(7) 0.0346(3) Uani 1 1 d .
C13 C 0.59780(13) 0.7943(2) 0.48404(6) 0.0338(3) Uani 1 1 d .
H13A H 0.6314 0.6776 0.4969 0.041 Uiso 1 1 calc R
H13B H 0.6007 0.8710 0.5203 0.041 Uiso 1 1 calc R
C14 C 0.37137(14) 0.71353(18) 0.49337(6) 0.0308(3) Uani 1 1 d .
C15 C 0.39940(16) 0.6606(2) 0.55396(7) 0.0389(3) Uani 1 1 d .
H15 H 0.4861 0.6700 0.5726 0.047 Uiso 1 1 calc R
C16 C 0.30068(18) 0.5946(2) 0.58685(7) 0.0457(4) Uani 1 1 d .
H16 H 0.3207 0.5587 0.6279 0.055 Uiso 1 1 calc R
C17 C 0.17359(18) 0.5805(2) 0.56061(8) 0.0471(4) Uani 1 1 d .
H17 H 0.1070 0.5336 0.5832 0.057 Uiso 1 1 calc R
C18 C 0.14420(16) 0.6354(2) 0.50093(8) 0.0409(3) Uani 1 1 d .
H18 H 0.0568 0.6275 0.4830 0.049 Uiso 1 1 calc R
C19 C 0.24114(14) 0.70196(19) 0.46705(7) 0.0331(3) Uani 1 1 d .
N1 N 0.61287(11) 0.89704(17) 0.38380(6) 0.0332(3) Uani 1 1 d .
N2 N 0.46389(11) 0.77993(16) 0.45639(5) 0.0304(2) Uani 1 1 d .
O O 0.40150(9) 1.03877(14) 0.35269(5) 0.0355(2) Uani 1 1 d .
S S 0.21065(3) 0.78007(6) 0.392579(18) 0.03952(11) Uani 1 1 d .
Si Si 0.42478(4) 0.83314(5) 0.378903(17) 0.02881(10) Uani 1 1 d .

loop_
_atom_site_aniso_label
_atom_site_aniso_U_11
_atom_site_aniso_U_22
_atom_site_aniso_U_33
_atom_site_aniso_U_23
_atom_site_aniso_U_13
_atom_site_aniso_U_12
C1 0.0413(8) 0.0379(8) 0.0383(7) -0.0098(6) 0.0014(6) 0.0018(6)
C2 0.0288(6) 0.0310(7) 0.0364(7) 0.0050(5) 0.0004(5) -0.0011(5)
C3 0.0470(8) 0.0481(10) 0.0390(8) -0.0026(7) -0.0044(6) 0.0134(7)
C4 0.0457(9) 0.0565(12) 0.0541(10) 0.0042(8) 0.0022(7) 0.0191(8)
C5 0.0321(7) 0.0542(11) 0.0541(10) 0.0162(8) -0.0058(6) -0.0001(7)
C6 0.0438(8) 0.0473(10) 0.0412(8) 0.0045(7) -0.0091(6) -0.0085(7)
C7 0.0398(7) 0.0371(8) 0.0380(7) -0.0003(6) 0.0000(6) -0.0015(6)
C8 0.0376(7) 0.0408(9) 0.0486(9) 0.0002(7) 0.0091(6) 0.0001(6)
C9 0.0397(8) 0.0425(10) 0.0707(12) -0.0058(8) 0.0190(8) -0.0028(7)
C10 0.0296(7) 0.0452(10) 0.0835(13) -0.0128(9) 0.0073(8) -0.0009(7)
C11 0.0310(7) 0.0429(9) 0.0623(10) -0.0110(8) -0.0048(7) 0.0031(6)
C12 0.0286(6) 0.0301(7) 0.0440(8) -0.0090(6) -0.0034(5) 0.0056(5)
C13 0.0317(6) 0.0346(8) 0.0336(7) -0.0071(5) -0.0059(5) 0.0067(5)
C14 0.0361(7) 0.0261(7) 0.0302(6) -0.0039(5) 0.0025(5) 0.0053(5)
C15 0.0459(8) 0.0383(8) 0.0320(7) -0.0039(6) 0.0013(6) 0.0069(6)
C16 0.0601(10) 0.0451(9) 0.0327(7) 0.0017(6) 0.0087(7) 0.0067(8)
C17 0.0523(9) 0.0458(10) 0.0455(9) 0.0029(7) 0.0170(7) 0.0002(7)
C18 0.0386(7) 0.0384(9) 0.0463(8) 0.0001(6) 0.0082(6) -0.0002(6)
C19 0.0357(7) 0.0289(7) 0.0345(7) -0.0021(5) 0.0029(5) 0.0033(5)
N1 0.0286(5) 0.0313(6) 0.0395(6) -0.0040(5) 0.0024(4) 0.0020(4)
N2 0.0276(5) 0.0323(6) 0.0304(5) -0.0029(4) -0.0021(4) 0.0042(4)
O 0.0293(5) 0.0334(5) 0.0429(5) 0.0008(4) -0.0028(4) 0.0012(4)
S 0.02799(17) 0.0514(2) 0.03841(19) 0.00710(16) -0.00166(13) -0.00111(15)
Si 0.02750(18) 0.0292(2) 0.02923(18) -0.00288(14) -0.00025(13) 0.00238(13)

loop_
_atom_type_symbol
_atom_type_description
_atom_type_scat_dispersion_real
_atom_type_scat_dispersion_imag
_atom_type_scat_source
C C 0.0033 0.0016 'International Tables Vol C Tables 4.2.6.8 and 6.1.1.4'
H H 0.0000 0.0000 'International Tables Vol C Tables 4.2.6.8 and 6.1.1.4'
N N 0.0061 0.0033 'International Tables Vol C Tables 4.2.6.8 and 6.1.1.4'
O O 0.0106 0.0060 'International Tables Vol C Tables 4.2.6.8 and 6.1.1.4'
Si Si 0.0817 0.0704 'International Tables Vol C Tables 4.2.6.8 and 6.1.1.4'
S S 0.1246 0.1234 'International Tables Vol C Tables 4.2.6.8 and 6.1.1.4'

loop_
_geom_angle_atom_site_label_1
_geom_angle_atom_site_label_2
_geom_angle_atom_site_label_3
_geom_angle
O C2 C3 119.25(13)
O C2 C7 120.65(14)
C3 C2 C7 119.98(14)
C2 C3 C4 119.73(16)
C5 C4 C3 120.54(17)
C6 C5 C4 119.31(15)
C5 C6 C7 120.67(16)
C2 C7 C6 119.73(16)
N1 C8 C9 121.28(17)
C8 C9 C10 119.21(17)
C11 C10 C9 119.40(15)
C10 C11 C12 118.85(17)
N1 C12 C11 121.33(16)
N1 C12 C13 113.44(12)
C11 C12 C13 125.22(14)
N2 C13 C12 107.88(11)
N2 C14 C15 124.48(13)
N2 C14 C19 116.66(12)
C15 C14 C19 118.86(14)
C16 C15 C14 120.18(15)
C17 C16 C15 120.84(15)
C16 C17 C18 119.48(16)
C17 C18 C19 120.81(15)
C18 C19 C14 119.81(14)
C18 C19 S 123.39(12)
C14 C19 S 116.77(11)
C12 N1 C8 119.92(13)
C12 N1 Si 115.39(10)
C8 N1 Si 124.66(11)
C14 N2 C13 116.50(12)
C14 N2 Si 122.51(9)
C13 N2 Si 120.91(10)
C2 O Si 127.65(9)
C19 S Si 95.05(6)
O Si N2 124.03(6)
O Si C1 112.78(7)
N2 Si C1 122.08(7)
O Si N1 84.11(5)
N2 Si N1 82.25(6)
C1 Si N1 93.81(7)
O Si S 95.84(4)
N2 Si S 88.44(5)
C1 Si S 96.67(6)
N1 Si S 168.62(4)

loop_
_geom_bond_atom_site_label_1
_geom_bond_atom_site_label_2
_geom_bond_distance
C1 Si 1.8789(15)
C2 O 1.3712(16)
C2 C3 1.386(2)
C2 C7 1.387(2)
C3 C4 1.392(2)
C4 C5 1.385(3)
C5 C6 1.382(3)
C6 C7 1.390(2)
C8 N1 1.351(2)
C8 C9 1.376(2)
C9 C10 1.389(3)
C10 C11 1.376(3)
C11 C12 1.397(2)
C12 N1 1.3352(19)
C12 C13 1.488(2)
C13 N2 1.4583(17)
C14 N2 1.3984(19)
C14 C15 1.401(2)
C14 C19 1.413(2)
C15 C16 1.390(2)
C16 C17 1.384(3)
C17 C18 1.389(2)
C18 C19 1.390(2)
C19 S 1.7492(15)
N1 Si 1.9844(13)
N2 Si 1.7678(13)
O Si 1.6854(12)
S Si 2.2792(7)

loop_
_geom_torsion_atom_site_label_1
_geom_torsion_atom_site_label_2
_geom_torsion_atom_site_label_3
_geom_torsion_atom_site_label_4
_geom_torsion
O C2 C3 C4 177.92(16)
C7 C2 C3 C4 1.9(3)
C2 C3 C4 C5 -0.4(3)
C3 C4 C5 C6 -1.3(3)
C4 C5 C6 C7 1.5(3)
O C2 C7 C6 -177.71(14)
C3 C2 C7 C6 -1.8(2)
C5 C6 C7 C2 0.1(3)
N1 C8 C9 C10 0.2(3)
C8 C9 C10 C11 -0.7(3)
C9 C10 C11 C12 0.5(3)
C10 C11 C12 N1 0.1(2)
C10 C11 C12 C13 -179.00(15)
N1 C12 C13 N2 -2.70(17)
C11 C12 C13 N2 176.44(14)
N2 C14 C15 C16 -179.37(14)
C19 C14 C15 C16 1.4(2)
C14 C15 C16 C17 -0.2(3)
C15 C16 C17 C18 -0.9(3)
C16 C17 C18 C19 0.9(3)
C17 C18 C19 C14 0.2(2)
C17 C18 C19 S -177.89(13)
N2 C14 C19 C18 179.32(13)
C15 C14 C19 C18 -1.4(2)
N2 C14 C19 S -2.45(17)
C15 C14 C19 S 176.88(11)
C11 C12 N1 C8 -0.5(2)
C13 C12 N1 C8 178.63(14)
C11 C12 N1 Si -178.68(12)
C13 C12 N1 Si 0.50(16)
C9 C8 N1 C12 0.4(2)
C9 C8 N1 Si 178.33(13)
C15 C14 N2 C13 -0.3(2)
C19 C14 N2 C13 179.03(12)
C15 C14 N2 Si 176.35(11)
C19 C14 N2 Si -4.36(18)
C12 C13 N2 C14 -179.08(12)
C12 C13 N2 Si 4.25(16)
C3 C2 O Si 116.44(15)
C7 C2 O Si -67.62(17)
C18 C19 S Si -175.98(13)
C14 C19 S Si 5.85(11)
C2 O Si N2 -120.12(12)
C2 O Si C1 71.70(13)
C2 O Si N1 163.38(12)
C2 O Si S -28.06(12)
C14 N2 Si O 102.78(12)
C13 N2 Si O -80.76(12)
C14 N2 Si C1 -90.10(13)
C13 N2 Si C1 86.36(13)
C14 N2 Si N1 -179.75(12)
C13 N2 Si N1 -3.29(11)
C14 N2 Si S 6.79(11)
C13 N2 Si S -176.75(11)
C12 N1 Si O 127.06(11)
C8 N1 Si O -50.97(13)
C12 N1 Si N2 1.48(11)
C8 N1 Si N2 -176.56(14)
C12 N1 Si C1 -120.40(12)
C8 N1 Si C1 61.56(14)
C12 N1 Si S 36.8(3)
C8 N1 Si S -141.3(2)
C19 S Si O -130.23(6)
C19 S Si N2 -6.17(6)
C19 S Si C1 115.95(7)
C19 S Si N1 -41.1(2)
